data_4506112
loop_
_publ_author_name
'Prakash, M. Jaya'
'Oliver, Allen G.'
'Sevov, Slavi C.'

_publ_section_title
;
 Guest--Host Frameworks of the Anionic Metal Complex [Fe(ox)3]3-and
 Cationic Bipyridinium-Based Linkers Bonded by Charge-Assisted Hydrogen
 Bonds
;
_journal_issue 5
_journal_name_full 'Crystal Growth &amp; Design'
_journal_page_first 2684
_journal_paper_doi 10.1021/cg300293j
_journal_volume 12
_journal_year 2012
_chemical_formula_sum 'C31.75 H31 Fe N3 O16.75'
_chemical_formula_weight 778.45
_chemical_name_systematic
; 
 ? 
;
_space_group_IT_number 4
_symmetry_cell_setting monoclinic
_symmetry_space_group_name_Hall 'P 2yb'
_symmetry_space_group_name_H-M 'P 1 21 1'
_atom_sites_solution_hydrogens geom
_atom_sites_solution_primary direct
_atom_sites_solution_secondary difmap
_audit_creation_method SHELXL-97
_cell_angle_alpha 90.00
_cell_angle_beta 111.469(4)
_cell_angle_gamma 90.00
_cell_formula_units_Z 4
_cell_length_a 9.8454(17)
_cell_length_b 32.640(6)
_cell_length_c 11.319(2)
_cell_measurement_reflns_used 1362
_cell_measurement_temperature 293(2)
_cell_measurement_theta_max 18.18
_cell_measurement_theta_min 2.22
_cell_volume 3385.0(10)
_computing_cell_refinement 'Bruker SMART'
_computing_data_collection 'Bruker SMART'
_computing_data_reduction 'Bruker SHELXTL-V5.1'
_computing_molecular_graphics Diamond
_computing_publication_material 'SHELXL-97 (Sheldrick, 1997)'
_computing_structure_refinement 'SHELXL-97 (Sheldrick, 2008)'
_computing_structure_solution 'SHELXS-97 (Sheldrick, 2008)'
_diffrn_ambient_temperature 293(2)
_diffrn_measured_fraction_theta_full 0.993
_diffrn_measured_fraction_theta_max 0.993
_diffrn_measurement_device_type 'CCD area detector'
_diffrn_measurement_method 'phi and omega scans'
_diffrn_radiation_monochromator graphite
_diffrn_radiation_source 'fine-focus sealed tube'
_diffrn_radiation_type MoK\a
_diffrn_radiation_wavelength 0.71073
_diffrn_reflns_av_R_equivalents 0.1454
_diffrn_reflns_av_sigmaI/netI 0.2094
_diffrn_reflns_limit_h_max 12
_diffrn_reflns_limit_h_min -12
_diffrn_reflns_limit_k_max 40
_diffrn_reflns_limit_k_min -40
_diffrn_reflns_limit_l_max 14
_diffrn_reflns_limit_l_min -14
_diffrn_reflns_number 38858
_diffrn_reflns_theta_full 26.44
_diffrn_reflns_theta_max 26.44
_diffrn_reflns_theta_min 1.93
_exptl_absorpt_coefficient_mu 0.529
_exptl_absorpt_correction_T_max 0.9480
_exptl_absorpt_correction_T_min 0.8630
_exptl_absorpt_correction_type multi-scan
_exptl_absorpt_process_details 'Blessing, R.H. (1995) Acta Cryst. A51, 33-38'
_exptl_crystal_colour red
_exptl_crystal_density_diffrn 1.527
_exptl_crystal_density_meas ?
_exptl_crystal_density_method 'not measured'
_exptl_crystal_description block
_exptl_crystal_F_000 1610
_exptl_crystal_size_max 0.29
_exptl_crystal_size_mid 0.20
_exptl_crystal_size_min 0.10
_refine_diff_density_max 0.635
_refine_diff_density_min -0.464
_refine_diff_density_rms 0.117
_refine_ls_abs_structure_details 'Flack H D (1983), Acta Cryst. A39, 876-881'
_refine_ls_abs_structure_Flack 0.33(3)
_refine_ls_extinction_coef 0.0055(6)
_refine_ls_extinction_expression Fc^*^=kFc[1+0.001xFc^2^\l^3^/sin(2\q)]^-1/4^
_refine_ls_extinction_method SHELXL
_refine_ls_goodness_of_fit_ref 0.971
_refine_ls_hydrogen_treatment constr
_refine_ls_matrix_type full
_refine_ls_number_parameters 881
_refine_ls_number_reflns 13733
_refine_ls_number_restraints 3
_refine_ls_restrained_S_all 0.971
_refine_ls_R_factor_all 0.1862
_refine_ls_R_factor_gt 0.0801
_refine_ls_shift/su_max 0.000
_refine_ls_shift/su_mean 0.000
_refine_ls_structure_factor_coef Fsqd
_refine_ls_weighting_details 'calc w=1/[\s^2^(Fo^2^)+(0.0913P)^2^+0.0000P] where P=(Fo^2^+2Fc^2^)/3'
_refine_ls_weighting_scheme calc
_refine_ls_wR_factor_gt 0.1704
_refine_ls_wR_factor_ref 0.2219
_reflns_number_gt 6480
_reflns_number_total 13733
_reflns_threshold_expression >2sigma(I)
_cod_data_source_file cg300293j_si_002.cif
_cod_data_source_block 6
_cod_depositor_comments
;
The following automatic conversions were performed:

'_exptl_crystal_density_meas' value 'not measured' was changed to '?'
- the value is perceived as not measured.

Automatic conversion script
Id: cif_fix_values 3008 2015-01-20 13:52:24Z robertas 
;
_cod_original_cell_volume 3385.0(11)
_cod_original_sg_symbol_H-M P2(1)
_cod_database_code 4506112

loop_
_symmetry_equiv_pos_as_xyz
'x, y, z'
'-x, y+1/2, -z'

loop_
_atom_site_label
_atom_site_type_symbol
_atom_site_fract_x
_atom_site_fract_y
_atom_site_fract_z
_atom_site_U_iso_or_equiv
_atom_site_adp_type
_atom_site_occupancy
_atom_site_symmetry_multiplicity
_atom_site_calc_flag
_atom_site_refinement_flags
_atom_site_disorder_assembly
_atom_site_disorder_group
Fe1 Fe 0.26982(13) 0.16438(4) 0.72268(11) 0.0273(4) Uani 1 1 d . . .
O1 O 0.3534(7) 0.1086(2) 0.7253(6) 0.0349(17) Uani 1 1 d . . .
O2 O 0.3197(10) 0.0414(3) 0.7609(7) 0.057(2) Uani 1 1 d . . .
O3 O 0.1352(7) 0.1325(2) 0.7836(6) 0.0321(17) Uani 1 1 d . . .
O4 O 0.0853(9) 0.0671(3) 0.8255(9) 0.064(3) Uani 1 1 d . . .
O5 O 0.1290(7) 0.2112(2) 0.7033(6) 0.0295(16) Uani 1 1 d . . .
O6 O -0.0995(7) 0.2271(2) 0.5835(6) 0.0286(16) Uani 1 1 d . . .
O7 O 0.1492(6) 0.1593(2) 0.5385(5) 0.0297(16) Uani 1 1 d . . .
O8 O -0.0729(7) 0.1753(2) 0.4012(6) 0.0290(17) Uani 1 1 d . . .
O9 O 0.4353(7) 0.1853(2) 0.6797(5) 0.0247(15) Uani 1 1 d . . .
O10 O 0.6784(7) 0.1960(2) 0.7803(6) 0.0323(17) Uani 1 1 d . . .
O11 O 0.3992(7) 0.1818(2) 0.8973(5) 0.0288(17) Uani 1 1 d . . .
O12 O 0.6302(7) 0.2005(2) 1.0037(6) 0.0315(17) Uani 1 1 d . . .
C1 C 0.2894(13) 0.0777(4) 0.7565(11) 0.045(3) Uani 1 1 d . . .
C2 C 0.1585(12) 0.0949(4) 0.7920(10) 0.048(3) Uani 1 1 d . . .
C3 C 0.0160(10) 0.2077(3) 0.6031(8) 0.023(2) Uani 1 1 d . . .
C4 C 0.0303(10) 0.1784(3) 0.5041(9) 0.024(2) Uani 1 1 d . . .
C5 C 0.5512(11) 0.1901(3) 0.7787(9) 0.030(2) Uani 1 1 d . . .
C6 C 0.5288(11) 0.1915(3) 0.9064(9) 0.031(3) Uani 1 1 d . . .
Fe2 Fe 0.71691(14) 0.33024(4) 0.30287(12) 0.0303(4) Uani 1 1 d . . .
O13 O 0.5867(7) 0.3124(2) 0.1303(6) 0.0302(17) Uani 1 1 d . . .
O14 O 0.3594(7) 0.2919(2) 0.0245(6) 0.0405(19) Uani 1 1 d . . .
O15 O 0.5525(7) 0.3070(2) 0.3459(6) 0.0301(17) Uani 1 1 d . . .
O16 O 0.3134(7) 0.2948(2) 0.2486(6) 0.0298(16) Uani 1 1 d . . .
O17 O 0.8396(7) 0.3373(2) 0.4856(6) 0.0327(18) Uani 1 1 d . . .
O18 O 1.0597(7) 0.3194(2) 0.6260(6) 0.0327(17) Uani 1 1 d . . .
O19 O 0.8546(6) 0.2835(2) 0.3204(6) 0.0292(16) Uani 1 1 d . . .
O20 O 1.0870(7) 0.2677(2) 0.4401(6) 0.0300(16) Uani 1 1 d . . .
O21 O 0.8428(8) 0.3648(3) 0.2324(7) 0.042(2) Uani 1 1 d . . .
O22 O 0.8762(11) 0.4267(3) 0.1745(9) 0.077(3) Uani 1 1 d . . .
O23 O 0.6230(7) 0.3863(2) 0.2891(6) 0.0378(18) Uani 1 1 d . . .
O24 O 0.6323(10) 0.4503(3) 0.2284(7) 0.059(2) Uani 1 1 d . . .
C7 C 0.4604(10) 0.3017(3) 0.1215(8) 0.025(2) Uani 1 1 d . . .
C8 C 0.4334(10) 0.3014(3) 0.2476(8) 0.021(2) Uani 1 1 d . . .
C9 C 0.9606(12) 0.3165(3) 0.5233(10) 0.035(3) Uani 1 1 d . . .
C10 C 0.9729(11) 0.2864(3) 0.4212(9) 0.029(2) Uani 1 1 d . . .
C11 C 0.8119(14) 0.4024(4) 0.2167(10) 0.043(3) Uani 1 1 d . . .
C12 C 0.6774(13) 0.4147(4) 0.2445(10) 0.040(3) Uani 1 1 d . . .
N1 N 0.6452(8) 0.2081(3) 0.4005(7) 0.028(2) Uani 1 1 d . . .
H1A H 0.7351 0.2120 0.4479 0.034 Uiso 1 1 calc R . .
N2 N -0.0829(9) 0.1931(3) 0.0142(8) 0.038(2) Uani 1 1 d . . .
H2A H -0.1732 0.1932 -0.0355 0.046 Uiso 1 1 calc R . .
C13 C 0.6099(11) 0.2083(3) 0.2750(9) 0.028(2) Uani 1 1 d . . .
H13A H 0.6812 0.2112 0.2397 0.034 Uiso 1 1 calc R . .
C14 C 0.4641(10) 0.2041(3) 0.1985(9) 0.025(2) Uani 1 1 d . . .
H14A H 0.4350 0.2052 0.1106 0.030 Uiso 1 1 calc R . .
C15 C 0.3628(11) 0.1981(3) 0.2544(9) 0.028(2) Uani 1 1 d . . .
C16 C 0.4064(10) 0.1980(3) 0.3853(8) 0.024(2) Uani 1 1 d . . .
H16A H 0.3387 0.1952 0.4243 0.029 Uiso 1 1 calc R . .
C17 C 0.5513(10) 0.2022(3) 0.4554(8) 0.027(2) Uani 1 1 d . . .
H17A H 0.5836 0.2009 0.5435 0.033 Uiso 1 1 calc R . .
C18 C -0.0427(11) 0.2118(3) 0.1305(9) 0.031(2) Uani 1 1 d . . .
H18A H -0.1128 0.2238 0.1565 0.037 Uiso 1 1 calc R . .
C19 C 0.1003(10) 0.2127(3) 0.2073(9) 0.030(2) Uani 1 1 d . . .
H19A H 0.1273 0.2256 0.2858 0.037 Uiso 1 1 calc R . .
C20 C 0.2056(11) 0.1949(3) 0.1723(8) 0.028(2) Uani 1 1 d . . .
C21 C 0.1647(10) 0.1754(3) 0.0563(8) 0.029(2) Uani 1 1 d . . .
H21A H 0.2343 0.1628 0.0310 0.035 Uiso 1 1 calc R . .
C22 C 0.0166(11) 0.1748(3) -0.0233(9) 0.034(3) Uani 1 1 d . . .
H22A H -0.0124 0.1617 -0.1016 0.041 Uiso 1 1 calc R . .
N3 N 1.0696(8) 0.2967(3) 1.0168(7) 0.029(2) Uani 1 1 d . . .
H3A H 1.1597 0.2965 1.0669 0.035 Uiso 1 1 calc R . .
N4 N 0.3383(8) 0.2857(3) 0.6267(7) 0.029(2) Uani 1 1 d . . .
H4A H 0.2475 0.2833 0.5800 0.035 Uiso 1 1 calc R . .
C23 C 1.0350(11) 0.2806(4) 0.9030(9) 0.037(3) Uani 1 1 d . . .
H23A H 1.1083 0.2701 0.8783 0.044 Uiso 1 1 calc R . .
C24 C 0.8928(10) 0.2791(3) 0.8202(9) 0.032(3) Uani 1 1 d . . .
H24A H 0.8683 0.2671 0.7405 0.038 Uiso 1 1 calc R . .
C25 C 0.7876(10) 0.2958(3) 0.8584(8) 0.029(2) Uani 1 1 d . . .
C26 C 0.8286(10) 0.3140(3) 0.9801(8) 0.032(3) Uani 1 1 d . . .
H26A H 0.7590 0.3261 1.0064 0.039 Uiso 1 1 calc R . .
C27 C 0.9716(11) 0.3133(3) 1.0577(9) 0.036(3) Uani 1 1 d . . .
H27A H 1.0006 0.3244 1.1389 0.044 Uiso 1 1 calc R . .
C28 C 0.3782(10) 0.2847(3) 0.7499(8) 0.027(2) Uani 1 1 d . . .
H28A H 0.3072 0.2808 0.7849 0.033 Uiso 1 1 calc R . .
C29 C 0.5218(10) 0.2891(3) 0.8303(9) 0.031(2) Uani 1 1 d . . .
H29A H 0.5472 0.2893 0.9179 0.037 Uiso 1 1 calc R . .
C30 C 0.6291(10) 0.2934(3) 0.7757(8) 0.026(2) Uani 1 1 d . . .
C31 C 0.5854(11) 0.2947(3) 0.6419(9) 0.030(2) Uani 1 1 d . . .
H31A H 0.6532 0.2981 0.6032 0.036 Uiso 1 1 calc R . .
C32 C 0.4385(10) 0.2906(3) 0.5711(9) 0.033(3) Uani 1 1 d . . .
H32A H 0.4072 0.2913 0.4830 0.040 Uiso 1 1 calc R . .
N5 N 0.6477(12) 0.4930(4) 1.0241(9) 0.066(3) Uani 1 1 d . . .
H5A H 0.6746 0.4925 1.1054 0.079 Uiso 1 1 calc R . .
N6 N 0.4540(14) 0.4961(4) 0.3709(9) 0.075(3) Uani 1 1 d . . .
H6A H 0.4315 0.4961 0.2900 0.090 Uiso 1 1 calc R . .
C33 C 0.7495(16) 0.4939(7) 0.9715(11) 0.097(5) Uani 1 1 d . . .
H33A H 0.8476 0.4928 1.0236 0.117 Uiso 1 1 calc R . .
C34 C 0.7115(12) 0.4964(6) 0.8408(10) 0.071(3) Uani 1 1 d . . .
H34A H 0.7821 0.4972 0.8044 0.085 Uiso 1 1 calc R . .
C35 C 0.5658(10) 0.4976(4) 0.7677(8) 0.040(2) Uani 1 1 d . . .
C36 C 0.4647(11) 0.4953(5) 0.8242(9) 0.056(3) Uani 1 1 d . . .
H36A H 0.3656 0.4954 0.7747 0.067 Uiso 1 1 calc R . .
C37 C 0.5095(14) 0.4929(5) 0.9549(10) 0.067(4) Uani 1 1 d . . .
H37A H 0.4407 0.4913 0.9932 0.081 Uiso 1 1 calc R . .
C38 C 0.3482(15) 0.4960(7) 0.4145(13) 0.090(4) Uani 1 1 d . . .
H38A H 0.2514 0.4955 0.3590 0.108 Uiso 1 1 calc R . .
C39 C 0.3826(12) 0.4965(6) 0.5475(10) 0.066(3) Uani 1 1 d . . .
H39A H 0.3087 0.4958 0.5803 0.079 Uiso 1 1 calc R . .
C40 C 0.5244(10) 0.4979(4) 0.6262(9) 0.044(2) Uani 1 1 d . . .
C41 C 0.6281(11) 0.4987(5) 0.5713(10) 0.049(3) Uani 1 1 d . . .
H41A H 0.7258 0.5009 0.6237 0.059 Uiso 1 1 calc R . .
C42 C 0.5937(14) 0.4964(6) 0.4444(11) 0.065(3) Uani 1 1 d . . .
H42A H 0.6660 0.4951 0.4100 0.078 Uiso 1 1 calc R . .
O25 O -0.0292(9) 0.1177(2) 0.2382(7) 0.055(2) Uani 1 1 d . . .
H25A H -0.0091 0.1332 0.2991 0.082 Uiso 1 1 calc R . .
O26 O -0.0262(14) -0.0465(4) 0.3581(11) 0.127(4) Uani 1 1 d . . .
C43 C -0.0259(11) 0.0805(3) 0.2765(9) 0.038(2) Uiso 1 1 d . . .
C44 C 0.0058(11) 0.0685(3) 0.4014(11) 0.050(3) Uiso 1 1 d . . .
H44A H 0.0277 0.0880 0.4657 0.060 Uiso 1 1 calc R . .
C45 C 0.0046(13) 0.0273(4) 0.4294(12) 0.059(3) Uiso 1 1 d . . .
H45A H 0.0250 0.0199 0.5134 0.070 Uiso 1 1 calc R . .
C46 C -0.0255(10) -0.0037(6) 0.3390(10) 0.058(3) Uiso 1 1 d . . .
C47 C -0.0593(11) 0.0076(4) 0.2145(11) 0.067(4) Uiso 1 1 d . . .
H47A H -0.0811 -0.0122 0.1513 0.081 Uiso 1 1 calc R . .
C48 C -0.0607(11) 0.0494(3) 0.1831(10) 0.047(3) Uiso 1 1 d . . .
H48A H -0.0852 0.0567 0.0984 0.056 Uiso 1 1 calc R . .
C49 C 0.0300(18) -0.0588(5) 0.4801(16) 0.110(6) Uiso 1 1 d . . .
H65A H 0.1333 -0.0539 0.5136 0.165 Uiso 1 1 calc R . .
H65B H 0.0117 -0.0875 0.4847 0.165 Uiso 1 1 calc R . .
H65C H -0.0151 -0.0438 0.5288 0.165 Uiso 1 1 calc R . .
O27 O 0.5825(8) 0.0964(3) 0.6547(7) 0.051(2) Uani 1 1 d . . .
H27B H 0.5090 0.1009 0.6706 0.076 Uiso 1 1 calc R . .
O28 O 0.4499(8) 0.1000(3) 0.1356(7) 0.0463(19) Uani 1 1 d . . .
C50 C 0.5500(12) 0.1000(3) 0.5268(10) 0.040(3) Uani 1 1 d . . .
C51 C 0.6624(11) 0.1017(3) 0.4827(10) 0.042(3) Uani 1 1 d . . .
H51A H 0.7584 0.1025 0.5397 0.050 Uiso 1 1 calc R . .
C52 C 0.6329(11) 0.1023(3) 0.3534(10) 0.042(3) Uani 1 1 d . . .
H52A H 0.7088 0.1040 0.3232 0.051 Uiso 1 1 calc R . .
C53 C 0.4887(12) 0.1001(3) 0.2686(10) 0.040(3) Uani 1 1 d . . .
C54 C 0.3776(10) 0.0987(3) 0.3157(9) 0.034(2) Uani 1 1 d . . .
H54A H 0.2814 0.0982 0.2589 0.041 Uiso 1 1 calc R . .
C55 C 0.4043(11) 0.0980(3) 0.4416(10) 0.036(2) Uani 1 1 d . . .
H55A H 0.3280 0.0963 0.4713 0.043 Uiso 1 1 calc R . .
C56 C 0.5665(11) 0.1011(4) 0.0898(10) 0.051(3) Uani 1 1 d . . .
H50A H 0.6186 0.1265 0.1144 0.077 Uiso 1 1 calc R . .
H50B H 0.5280 0.0989 -0.0011 0.077 Uiso 1 1 calc R . .
H50C H 0.6317 0.0786 0.1253 0.077 Uiso 1 1 calc R . .
O29 O 0.3955(14) 0.3979(4) 0.3552(12) 0.058(4) Uiso 0.637(9) 1 d P A 1
H29 H 0.4683 0.3978 0.3363 0.087 Uiso 0.637(9) 1 calc PR A 1
O30 O 0.5226(15) 0.3925(4) 0.8768(12) 0.058(4) Uiso 0.637(9) 1 d P A 1
C57 C 0.4385(15) 0.3957(4) 0.4898(8) 0.051(5) Uiso 0.637(9) 1 d PG A 1
C58 C 0.3225(12) 0.3929(5) 0.5316(8) 0.055(7) Uiso 0.637(9) 1 d PG A 1
H58 H 0.2272 0.3918 0.4730 0.066 Uiso 0.637(9) 1 calc PR A 1
C59 C 0.3488(10) 0.3918(4) 0.6608(9) 0.044(5) Uiso 0.637(9) 1 d PG A 1
H59 H 0.2712 0.3899 0.6888 0.053 Uiso 0.637(9) 1 calc PR A 1
C60 C 0.4912(10) 0.3934(4) 0.7483(8) 0.055(8) Uiso 0.637(9) 1 d PG A 1
C61 C 0.6072(10) 0.3961(5) 0.7066(10) 0.059(6) Uiso 0.637(9) 1 d PG A 1
H61 H 0.7024 0.3972 0.7651 0.071 Uiso 0.637(9) 1 calc PR A 1
C62 C 0.5809(13) 0.3973(5) 0.5773(11) 0.083(11) Uiso 0.637(9) 1 d PG A 1
H62 H 0.6585 0.3991 0.5494 0.099 Uiso 0.637(9) 1 calc PR A 1
C63 C 0.4003(18) 0.3901(6) 0.9279(10) 0.067(6) Uiso 0.637(9) 1 d PR A 1
H63A H 0.4409 0.3902 1.0190 0.101 Uiso 0.637(9) 1 calc PR A 1
H63B H 0.3458 0.3654 0.8986 0.101 Uiso 0.637(9) 1 calc PR A 1
H63C H 0.3369 0.4133 0.8984 0.101 Uiso 0.637(9) 1 calc PR A 1
O29A O 0.850(3) 0.3980(7) 0.867(2) 0.074(8) Uiso 0.363(9) 1 d P A 2
H29B H 0.9058 0.4006 0.8280 0.111 Uiso 0.363(9) 1 calc PR A 2
O30A O 0.286(2) 0.3836(10) 0.519(2) 0.085(10) Uiso 0.363(9) 1 d PD A 2
C57A C 0.716(2) 0.3961(8) 0.7862(19) 0.061(9) Uiso 0.363(9) 1 d PG A 2
C58A C 0.694(2) 0.3928(8) 0.658(2) 0.071(11) Uiso 0.363(9) 1 d PG A 2
H58A H 0.7736 0.3933 0.6321 0.4(5) Uiso 0.363(9) 1 calc PR A 2
C59A C 0.554(3) 0.3889(8) 0.5687(15) 0.040(10) Uiso 0.363(9) 1 d PG A 2
H59A H 0.5388 0.3867 0.4829 -0.03(3) Uiso 0.363(9) 1 calc PR A 2
C60A C 0.4350(19) 0.3881(9) 0.608(2) 0.111(17) Uiso 0.363(9) 1 d PGD A 2
C61A C 0.457(2) 0.3913(9) 0.736(2) 0.053(13) Uiso 0.363(9) 1 d PG A 2
H61A H 0.3777 0.3908 0.7616 0.064 Uiso 0.363(9) 1 calc PR A 2
C62A C 0.598(3) 0.3953(8) 0.8250(16) 0.087(13) Uiso 0.363(9) 1 d PG A 2
H62A H 0.6125 0.3975 0.9108 0.104 Uiso 0.363(9) 1 calc PR A 2
C63A C 0.256(7) 0.374(2) 0.386(4) 0.21(3) Uiso 0.363(9) 1 d PD A 2
H63D H 0.3204 0.3891 0.3569 0.249 Uiso 0.363(9) 1 calc PR A 2
H63E H 0.1567 0.3803 0.3363 0.249 Uiso 0.363(9) 1 calc PR A 2
H63F H 0.2721 0.3449 0.3789 0.249 Uiso 0.363(9) 1 calc PR A 2
O31W O 0.8272(9) 0.0730(4) 0.8669(8) 0.094(4) Uani 1 1 d . . .
O32W O 0.2880(7) 0.4957(4) 0.1128(6) 0.081(2) Uani 1 1 d . . .
O33W O 0.0141(12) 0.4939(5) 0.2839(11) 0.046(3) Uiso 0.50 1 d P . .
O34W O 1.0223(17) 0.3817(5) 0.7904(15) 0.054(4) Uiso 0.50 1 d P . .
O35 O 0.082(2) 0.4252(8) 0.031(2) 0.110(7) Uiso 0.50 1 d P . .
H35 H 0.1316 0.4200 -0.0120 0.132 Uiso 0.50 1 calc PR . .
C64 C 0.149(4) 0.4227(11) 0.131(3) 0.093(11) Uiso 0.50 1 d P . .
H64A H 0.2503 0.4253 0.1424 0.112 Uiso 0.50 1 calc PR . .
H64B H 0.1333 0.3966 0.1630 0.112 Uiso 0.50 1 calc PR . .
H64C H 0.1235 0.4442 0.1774 0.112 Uiso 0.50 1 calc PR . .

loop_
_atom_site_aniso_label
_atom_site_aniso_U_11
_atom_site_aniso_U_22
_atom_site_aniso_U_33
_atom_site_aniso_U_23
_atom_site_aniso_U_13
_atom_site_aniso_U_12
Fe1 0.0201(8) 0.0327(9) 0.0257(7) -0.0008(6) 0.0043(6) 0.0019(7)
O1 0.034(4) 0.036(5) 0.038(4) 0.000(3) 0.017(3) 0.001(4)
O2 0.088(7) 0.043(6) 0.052(5) 0.010(4) 0.038(5) 0.016(5)
O3 0.030(4) 0.020(4) 0.048(4) -0.006(3) 0.017(4) -0.002(3)
O4 0.047(5) 0.041(6) 0.104(7) 0.010(5) 0.029(5) -0.003(4)
O5 0.033(4) 0.019(4) 0.037(4) -0.003(3) 0.013(4) 0.004(3)
O6 0.025(4) 0.032(4) 0.027(4) -0.007(3) 0.007(3) -0.004(3)
O7 0.021(4) 0.040(5) 0.026(3) -0.005(3) 0.007(3) 0.005(4)
O8 0.024(4) 0.036(5) 0.024(3) -0.009(3) 0.007(3) -0.001(3)
O9 0.023(4) 0.034(4) 0.015(3) 0.002(3) 0.004(3) 0.000(3)
O10 0.024(4) 0.040(5) 0.031(4) 0.001(3) 0.007(3) -0.005(3)
O11 0.017(4) 0.046(5) 0.021(3) 0.001(3) 0.005(3) -0.002(3)
O12 0.016(3) 0.051(5) 0.021(3) -0.002(3) 0.000(3) -0.006(3)
C1 0.039(7) 0.056(10) 0.035(6) -0.005(6) 0.009(6) 0.001(6)
C2 0.035(7) 0.066(11) 0.042(7) -0.013(6) 0.013(5) -0.014(7)
C3 0.014(5) 0.028(6) 0.018(5) 0.004(4) -0.003(4) 0.001(5)
C4 0.011(5) 0.029(6) 0.030(5) 0.000(4) 0.006(4) -0.003(4)
C5 0.030(6) 0.039(7) 0.028(5) -0.002(5) 0.018(5) 0.000(5)
C6 0.036(7) 0.027(6) 0.023(5) -0.003(4) 0.004(5) 0.007(5)
Fe2 0.0225(8) 0.0387(10) 0.0270(7) -0.0021(7) 0.0057(7) 0.0009(7)
O13 0.016(4) 0.045(5) 0.030(4) -0.004(3) 0.009(3) 0.000(3)
O14 0.029(4) 0.072(6) 0.023(4) -0.004(4) 0.012(3) -0.004(4)
O15 0.021(4) 0.041(5) 0.030(4) -0.002(3) 0.012(3) 0.001(3)
O16 0.021(3) 0.037(5) 0.029(3) 0.005(3) 0.007(3) 0.000(3)
O17 0.023(4) 0.042(5) 0.029(4) -0.009(3) 0.006(3) 0.006(4)
O18 0.023(4) 0.045(5) 0.023(3) -0.003(3) -0.001(3) 0.007(3)
O19 0.014(3) 0.048(5) 0.021(3) -0.008(3) 0.002(3) 0.001(3)
O20 0.023(4) 0.036(5) 0.031(4) 0.003(3) 0.010(3) 0.012(3)
O21 0.030(4) 0.046(6) 0.049(5) -0.009(4) 0.013(4) -0.004(4)
O22 0.079(7) 0.071(7) 0.086(7) 0.005(6) 0.038(6) -0.019(6)
O23 0.039(4) 0.039(5) 0.032(4) 0.006(3) 0.009(4) 0.013(4)
O24 0.103(7) 0.037(5) 0.043(5) 0.009(4) 0.034(5) 0.017(5)
C7 0.018(5) 0.033(7) 0.019(5) 0.002(4) 0.000(5) 0.001(5)
C8 0.023(5) 0.015(5) 0.018(4) 0.002(4) 0.001(4) 0.000(4)
C9 0.039(7) 0.031(7) 0.044(6) 0.001(5) 0.024(6) -0.013(5)
C10 0.035(6) 0.026(6) 0.028(5) 0.000(5) 0.016(5) -0.008(5)
C11 0.053(8) 0.042(9) 0.039(6) -0.007(6) 0.024(6) -0.013(7)
C12 0.056(7) 0.039(8) 0.024(6) 0.006(5) 0.014(5) 0.005(6)
N1 0.017(5) 0.037(6) 0.029(5) -0.005(4) 0.007(4) -0.006(4)
N2 0.012(4) 0.060(7) 0.041(5) -0.006(5) 0.008(4) -0.003(4)
C13 0.034(6) 0.022(6) 0.033(6) -0.002(4) 0.018(5) -0.005(5)
C14 0.021(5) 0.026(6) 0.026(5) 0.001(4) 0.007(5) 0.005(5)
C15 0.038(7) 0.023(6) 0.026(5) -0.006(4) 0.015(5) -0.005(5)
C16 0.019(5) 0.030(6) 0.027(5) -0.008(4) 0.011(5) 0.000(4)
C17 0.035(6) 0.030(6) 0.018(5) -0.003(4) 0.011(5) -0.008(5)
C18 0.032(6) 0.029(6) 0.035(6) -0.006(5) 0.016(5) 0.000(5)
C19 0.017(5) 0.043(7) 0.029(5) 0.009(5) 0.005(5) 0.002(5)
C20 0.028(6) 0.032(6) 0.020(5) -0.001(4) 0.006(5) -0.009(5)
C21 0.021(5) 0.043(7) 0.025(5) -0.009(4) 0.009(4) 0.002(5)
C22 0.041(6) 0.038(7) 0.022(5) -0.003(4) 0.009(5) -0.005(5)
N3 0.015(4) 0.036(6) 0.027(4) -0.003(4) -0.003(4) 0.000(4)
N4 0.019(5) 0.039(6) 0.024(4) -0.003(4) 0.002(4) 0.006(4)
C23 0.023(6) 0.061(8) 0.031(6) -0.007(5) 0.014(5) 0.000(5)
C24 0.024(6) 0.048(7) 0.027(5) -0.004(5) 0.013(5) -0.001(5)
C25 0.016(5) 0.040(7) 0.025(5) -0.002(5) 0.000(4) 0.000(5)
C26 0.017(5) 0.055(7) 0.021(5) -0.001(5) 0.002(4) -0.004(5)
C27 0.032(6) 0.053(7) 0.025(5) -0.006(5) 0.011(5) 0.009(5)
C28 0.016(5) 0.043(7) 0.024(5) 0.014(4) 0.009(4) 0.006(5)
C29 0.030(6) 0.039(7) 0.022(5) -0.008(4) 0.007(5) -0.001(5)
C30 0.022(6) 0.029(6) 0.025(5) 0.002(4) 0.005(5) 0.005(5)
C31 0.031(6) 0.035(7) 0.024(5) -0.005(5) 0.010(5) -0.006(5)
C32 0.023(6) 0.042(7) 0.032(5) -0.006(5) 0.008(5) 0.003(5)
N5 0.096(8) 0.065(7) 0.045(6) -0.013(6) 0.035(6) 0.001(8)
N6 0.134(10) 0.061(6) 0.055(7) 0.004(7) 0.066(8) 0.007(11)
C33 0.097(10) 0.140(14) 0.044(8) 0.011(10) 0.014(7) -0.051(13)
C34 0.069(8) 0.110(10) 0.041(7) 0.014(9) 0.027(6) -0.022(12)
C35 0.062(6) 0.023(5) 0.044(6) 0.002(6) 0.028(5) -0.013(8)
C36 0.063(7) 0.066(7) 0.052(7) 0.013(7) 0.036(6) 0.032(8)
C37 0.085(9) 0.079(10) 0.043(7) 0.022(8) 0.028(7) 0.020(10)
C38 0.093(10) 0.078(9) 0.080(11) -0.007(11) 0.010(8) -0.015(13)
C39 0.077(8) 0.086(8) 0.044(7) -0.002(9) 0.032(6) -0.008(11)
C40 0.060(6) 0.019(5) 0.053(6) 0.010(7) 0.020(6) -0.004(8)
C41 0.069(7) 0.044(6) 0.051(7) 0.009(7) 0.042(6) 0.013(8)
C42 0.081(8) 0.059(7) 0.064(8) 0.003(9) 0.039(7) 0.012(12)
O25 0.090(6) 0.037(5) 0.038(4) 0.000(3) 0.024(4) -0.001(4)
O26 0.160(11) 0.094(9) 0.110(10) 0.032(7) 0.031(9) -0.025(8)
O27 0.054(5) 0.064(5) 0.042(4) -0.001(4) 0.026(4) 0.005(4)
O28 0.046(5) 0.043(5) 0.049(5) 0.005(3) 0.017(4) 0.005(4)
C50 0.054(7) 0.029(6) 0.042(6) 0.011(5) 0.025(6) 0.019(5)
C51 0.043(7) 0.034(6) 0.051(7) 0.004(5) 0.020(6) 0.006(5)
C52 0.036(6) 0.052(7) 0.048(7) 0.013(5) 0.025(6) 0.015(5)
C53 0.050(7) 0.018(5) 0.054(7) 0.008(5) 0.022(6) 0.004(5)
C54 0.026(5) 0.025(6) 0.054(7) -0.003(5) 0.018(5) 0.001(4)
C55 0.044(6) 0.021(6) 0.048(7) -0.001(5) 0.025(6) 0.000(5)
C56 0.049(7) 0.061(8) 0.053(7) 0.014(6) 0.028(6) 0.016(6)
O31W 0.049(5) 0.176(11) 0.049(6) 0.003(6) 0.007(5) -0.012(6)
O32W 0.067(5) 0.139(7) 0.038(4) -0.004(6) 0.021(4) -0.003(8)

loop_
_atom_type_symbol
_atom_type_description
_atom_type_scat_dispersion_real
_atom_type_scat_dispersion_imag
_atom_type_scat_source
C C 0.0033 0.0016 'International Tables Vol C Tables 4.2.6.8 and 6.1.1.4'
H H 0.0000 0.0000 'International Tables Vol C Tables 4.2.6.8 and 6.1.1.4'
N N 0.0061 0.0033 'International Tables Vol C Tables 4.2.6.8 and 6.1.1.4'
O O 0.0106 0.0060 'International Tables Vol C Tables 4.2.6.8 and 6.1.1.4'
Fe Fe 0.3463 0.8444 'International Tables Vol C Tables 4.2.6.8 and 6.1.1.4'

loop_
_geom_angle_atom_site_label_1
_geom_angle_atom_site_label_2
_geom_angle_atom_site_label_3
_geom_angle
O9 Fe1 O7 90.1(2)
O9 Fe1 O1 87.0(3)
O7 Fe1 O1 91.4(3)
O9 Fe1 O3 166.6(3)
O7 Fe1 O3 95.8(3)
O1 Fe1 O3 80.8(3)
O9 Fe1 O11 82.0(2)
O7 Fe1 O11 167.5(3)
O1 Fe1 O11 97.7(3)
O3 Fe1 O11 94.0(3)
O9 Fe1 O5 107.7(3)
O7 Fe1 O5 80.0(3)
O1 Fe1 O5 162.8(3)
O3 Fe1 O5 85.2(3)
O11 Fe1 O5 93.2(3)
C1 O1 Fe1 118.1(7)
C2 O3 Fe1 114.4(7)
C3 O5 Fe1 111.7(6)
C4 O7 Fe1 114.5(6)
C5 O9 Fe1 112.1(5)
C6 O11 Fe1 113.8(6)
O2 C1 O1 128.8(11)
O2 C1 C2 122.9(12)
O1 C1 C2 108.3(11)
O3 C2 O4 127.1(11)
O3 C2 C1 118.3(11)
O4 C2 C1 114.6(12)
O6 C3 O5 123.7(9)
O6 C3 C4 120.9(8)
O5 C3 C4 115.4(8)
O8 C4 O7 127.0(9)
O8 C4 C3 118.6(8)
O7 C4 C3 114.3(8)
O10 C5 O9 126.4(8)
O10 C5 C6 117.7(9)
O9 C5 C6 115.8(8)
O12 C6 O11 126.3(9)
O12 C6 C5 120.2(9)
O11 C6 C5 113.5(8)
O17 Fe2 O13 168.9(3)
O17 Fe2 O19 81.6(3)
O13 Fe2 O19 92.5(3)
O17 Fe2 O15 91.6(3)
O13 Fe2 O15 80.8(3)
O19 Fe2 O15 105.4(3)
O17 Fe2 O23 93.5(3)
O13 Fe2 O23 94.4(3)
O19 Fe2 O23 165.3(3)
O15 Fe2 O23 88.6(3)
O17 Fe2 O21 96.7(3)
O13 Fe2 O21 92.5(3)
O19 Fe2 O21 88.5(3)
O15 Fe2 O21 164.8(3)
O23 Fe2 O21 78.3(3)
C7 O13 Fe2 114.9(6)
C8 O15 Fe2 113.6(5)
C9 O17 Fe2 114.6(6)
C10 O19 Fe2 112.7(6)
C11 O21 Fe2 116.2(7)
C12 O23 Fe2 116.4(7)
O14 C7 O13 126.8(8)
O14 C7 C8 117.9(8)
O13 C7 C8 115.3(8)
O16 C8 O15 126.7(8)
O16 C8 C7 120.8(8)
O15 C8 C7 112.5(8)
O18 C9 O17 126.2(9)
O18 C9 C10 120.4(10)
O17 C9 C10 113.4(9)
O20 C10 O19 125.7(9)
O20 C10 C9 120.1(9)
O19 C10 C9 114.2(9)
O22 C11 O21 123.8(12)
O22 C11 C12 121.7(13)
O21 C11 C12 114.3(10)
O24 C12 O23 124.6(11)
O24 C12 C11 120.8(11)
O23 C12 C11 114.5(11)
C17 N1 C13 123.7(9)
C22 N2 C18 120.9(9)
N1 C13 C14 118.1(9)
C15 C14 C13 119.2(9)
C14 C15 C16 120.0(9)
C14 C15 C20 119.1(8)
C16 C15 C20 120.8(8)
C17 C16 C15 118.2(8)
N1 C17 C16 120.8(8)
C19 C18 N2 119.5(9)
C18 C19 C20 121.6(9)
C19 C20 C21 118.9(9)
C19 C20 C15 121.0(8)
C21 C20 C15 120.0(9)
C20 C21 C22 119.2(9)
N2 C22 C21 119.8(9)
C23 N3 C27 122.9(9)
C28 N4 C32 120.9(8)
N3 C23 C24 121.2(9)
C23 C24 C25 118.0(9)
C24 C25 C26 119.6(9)
C24 C25 C30 121.0(8)
C26 C25 C30 119.3(8)
C27 C26 C25 118.8(9)
N3 C27 C26 119.5(9)
N4 C28 C29 122.5(9)
C28 C29 C30 118.1(8)
C29 C30 C31 119.2(9)
C29 C30 C25 120.4(8)
C31 C30 C25 120.4(8)
C32 C31 C30 117.5(9)
N4 C32 C31 121.7(9)
C37 N5 C33 121.5(10)
C38 N6 C42 123.5(11)
N5 C33 C34 121.3(12)
C35 C34 C33 117.4(11)
C36 C35 C34 119.8(9)
C36 C35 C40 122.6(9)
C34 C35 C40 117.4(9)
C35 C36 C37 120.1(10)
N5 C37 C36 119.9(11)
N6 C38 C39 119.2(12)
C40 C39 C38 119.1(11)
C39 C40 C41 117.4(10)
C39 C40 C35 120.9(10)
C41 C40 C35 121.7(9)
C42 C41 C40 122.7(11)
N6 C42 C41 117.9(11)
C49 O26 C46 115.4(13)
O25 C43 C44 125.4(10)
O25 C43 C48 117.2(9)
C44 C43 C48 117.4(10)
C45 C44 C43 119.3(11)
C44 C45 C46 123.8(13)
C47 C46 C45 117.8(15)
C47 C46 O26 114.1(13)
C45 C46 O26 128.1(12)
C46 C47 C48 119.7(12)
C47 C48 C43 122.0(10)
C53 O28 C56 116.7(8)
O27 C50 C51 118.8(10)
O27 C50 C55 120.4(9)
C51 C50 C55 120.5(9)
C50 C51 C52 120.1(10)
C51 C52 C53 119.6(10)
C54 C53 C52 119.1(10)
C54 C53 O28 117.9(10)
C52 C53 O28 123.0(9)
C55 C54 C53 122.1(10)
C54 C55 C50 118.6(9)
C60 O30 C63 120.2(13)
C58 C57 C62 120.0
C58 C57 O29 114.0(9)
C62 C57 O29 126.0(9)
C59 C58 C57 120.0
C58 C59 C60 120.0
O30 C60 C61 117.8(8)
O30 C60 C59 122.2(8)
C61 C60 C59 120.0
C60 C61 C62 120.0
C61 C62 C57 120.0
C60A O30A C63A 120(3)
O29A C57A C58A 118(2)
O29A C57A C62A 122(2)
C58A C57A C62A 120.0
C59A C58A C57A 120.0
C60A C59A C58A 120.0
C59A C60A C61A 120.0
C59A C60A O30A 123(2)
C61A C60A O30A 117(2)
C60A C61A C62A 120.0
C61A C62A C57A 120.0

loop_
_geom_bond_atom_site_label_1
_geom_bond_atom_site_label_2
_geom_bond_distance
Fe1 O9 1.984(6)
Fe1 O7 1.993(6)
Fe1 O1 1.995(7)
Fe1 O3 1.997(7)
Fe1 O11 2.003(6)
Fe1 O5 2.021(6)
O1 C1 1.303(14)
O2 C1 1.218(14)
O3 C2 1.245(14)
O4 C2 1.299(14)
O5 C3 1.271(10)
O6 C3 1.249(11)
O7 C4 1.255(10)
O8 C4 1.239(10)
O9 C5 1.283(11)
O10 C5 1.260(11)
O11 C6 1.282(12)
O12 C6 1.221(11)
C1 C2 1.585(16)
C3 C4 1.518(13)
C5 C6 1.540(13)
Fe2 O17 1.990(6)
Fe2 O13 1.992(6)
Fe2 O19 2.002(7)
Fe2 O15 2.003(6)
Fe2 O23 2.030(7)
Fe2 O21 2.041(8)
O13 C7 1.259(11)
O14 C7 1.224(10)
O15 C8 1.301(10)
O16 C8 1.204(11)
O17 C9 1.300(12)
O18 C9 1.217(12)
O19 C10 1.302(11)
O20 C10 1.228(12)
O21 C11 1.262(14)
O22 C11 1.218(14)
O23 C12 1.265(13)
O24 C12 1.231(13)
C7 C8 1.545(12)
C9 C10 1.554(14)
C11 C12 1.523(16)
N1 C17 1.303(11)
N1 C13 1.333(12)
N2 C22 1.342(13)
N2 C18 1.371(12)
C13 C14 1.386(13)
C14 C15 1.375(13)
C15 C16 1.384(12)
C15 C20 1.489(15)
C16 C17 1.362(13)
C18 C19 1.358(13)
C19 C20 1.366(14)
C20 C21 1.381(12)
C21 C22 1.406(13)
N3 C23 1.315(12)
N3 C27 1.329(12)
N4 C28 1.303(11)
N4 C32 1.360(11)
C23 C24 1.372(13)
C24 C25 1.373(13)
C25 C26 1.415(13)
C25 C30 1.500(13)
C26 C27 1.360(13)
C28 C29 1.381(12)
C29 C30 1.412(12)
C30 C31 1.415(13)
C31 C32 1.379(13)
N5 C37 1.298(13)
N5 C33 1.339(15)
N6 C38 1.306(15)
N6 C42 1.322(13)
C33 C34 1.390(15)
C34 C35 1.369(13)
C35 C36 1.368(12)
C35 C40 1.501(12)
C36 C37 1.382(13)
C38 C39 1.417(16)
C39 C40 1.355(13)
C40 C41 1.376(13)
C41 C42 1.352(13)
O25 C43 1.283(12)
O26 C49 1.347(17)
O26 C46 1.414(19)
C43 C44 1.389(14)
C43 C48 1.415(14)
C44 C45 1.383(16)
C45 C46 1.390(18)
C46 C47 1.374(14)
C47 C48 1.407(15)
O27 C50 1.368(11)
O28 C53 1.412(12)
O28 C56 1.422(11)
C50 C51 1.371(13)
C50 C55 1.407(14)
C51 C52 1.384(13)
C52 C53 1.394(14)
C53 C54 1.382(13)
C54 C55 1.351(13)
O29 C57 1.426(14)
O30 C60 1.372(15)
O30 C63 1.516(17)
C57 C58 1.3900
C57 C62 1.3900
C58 C59 1.3900
C59 C60 1.3900
C60 C61 1.3900
C61 C62 1.3900
O29A C57A 1.30(3)
O30A C60A 1.453(18)
O30A C63A 1.46(2)
C57A C58A 1.3900
C57A C62A 1.3900
C58A C59A 1.3900
C59A C60A 1.3900
C60A C61A 1.3900
C61A C62A 1.3900
O35 C64 1.09(3)
